data_4349355
loop_
_publ_author_name
'Ortu, Fabrizio'
'Liu, Jingjing'
'Burton, Matthew'
'Fowler, Jonathan M.'
'Formanuik, Alasdair'
'Boulon, Marie-Emmanuelle'
'Chilton, Nicholas F.'
'Mills, David P.'

_publ_section_title
;
 Analysis of Lanthanide-Radical Magnetic Interactions in Ce(III)
 2,2'-Bipyridyl Complexes.
;
_journal_issue 5
_journal_name_full 'Inorganic chemistry'
_journal_page_first 2496
_journal_page_last 2505
_journal_paper_doi 10.1021/acs.inorgchem.6b02683
_journal_volume 56
_journal_year 2017
_chemical_absolute_configuration ad
_chemical_formula_moiety 'C32 H50 Ce N2 Si4'
_chemical_formula_sum 'C32 H50 Ce N2 Si4'
_chemical_formula_weight 715.22
_space_group_crystal_system orthorhombic
_space_group_IT_number 19
_space_group_name_Hall 'P 2ac 2ab'
_space_group_name_H-M_alt 'P 21 21 21'
_atom_sites_solution_hydrogens geom
_atom_sites_solution_primary direct
_atom_sites_solution_secondary difmap
_audit_creation_date 2014-08-25
_audit_creation_method
;
Olex2 1.2
(compiled 2014.07.22 svn.r2960 for OlexSys, GUI svn.r4862)
;
_cell_angle_alpha 90.00
_cell_angle_beta 90.00
_cell_angle_gamma 90.00
_cell_formula_units_Z 4
_cell_length_a 11.1559(2)
_cell_length_b 17.1622(3)
_cell_length_c 19.2840(3)
_cell_measurement_reflns_used 9844
_cell_measurement_temperature 100(2)
_cell_measurement_theta_max 68.32
_cell_measurement_theta_min 3.45
_cell_volume 3692.11(11)
_computing_cell_refinement 'Bruker SAINT'
_computing_data_collection 'Bruker APEX2'
_computing_data_reduction 'Bruker SAINT A'
_computing_molecular_graphics 'Olex2 (Dolomanov et al., 2009)'
_computing_publication_material 'Olex2 (Dolomanov et al., 2009)'
_computing_structure_refinement 'XL (Sheldrick, 2015)'
_computing_structure_solution 'XS (Sheldrick, 2008)'
_diffrn_ambient_temperature 100(2)
_diffrn_measured_fraction_theta_full 0.975
_diffrn_measured_fraction_theta_max 0.975
_diffrn_measurement_device_type 'Bruker APEX-II CCD'
_diffrn_measurement_method '\f and \w scans'
_diffrn_radiation_monochromator graphite
_diffrn_radiation_type CuK\a
_diffrn_radiation_wavelength 1.54178
_diffrn_reflns_av_R_equivalents 0.0328
_diffrn_reflns_av_unetI/netI 0.0623
_diffrn_reflns_limit_h_max 9
_diffrn_reflns_limit_h_min -13
_diffrn_reflns_limit_k_max 19
_diffrn_reflns_limit_k_min -20
_diffrn_reflns_limit_l_max 22
_diffrn_reflns_limit_l_min -21
_diffrn_reflns_number 10822
_diffrn_reflns_theta_full 68.24
_diffrn_reflns_theta_max 68.24
_diffrn_reflns_theta_min 3.45
_diffrn_source 'fine-focus sealed tube'
_diffrn_standards_number 0
_exptl_absorpt_coefficient_mu 10.924
_exptl_absorpt_correction_T_max 1.0000
_exptl_absorpt_correction_T_min 0.5707
_exptl_absorpt_correction_type multi-scan
_exptl_absorpt_process_details
;
SADABS-2012/1 (Bruker,2012) was used for absorption correction.
wR2(int) was 0.1257 before and 0.0780 after correction.
The Ratio of minimum to maximum transmission is 0.5707.
The \l/2 correction factor is 0.0000.
;
_exptl_crystal_colour 'clear dark green'
_exptl_crystal_density_diffrn 1.287
_exptl_crystal_density_method 'not measured'
_exptl_crystal_description block
_exptl_crystal_F_000 1480
_exptl_crystal_size_max 0.449
_exptl_crystal_size_mid 0.286
_exptl_crystal_size_min 0.144
_refine_diff_density_max 2.668
_refine_diff_density_min -0.952
_refine_diff_density_rms 0.099
_refine_ls_abs_structure_details 'Flack H D (1983), Acta Cryst. A39, 876-881'
_refine_ls_abs_structure_Flack 0.003(4)
_refine_ls_extinction_method none
_refine_ls_goodness_of_fit_ref 1.057
_refine_ls_hydrogen_treatment constr
_refine_ls_matrix_type full
_refine_ls_number_parameters 364
_refine_ls_number_reflns 5472
_refine_ls_number_restraints 0
_refine_ls_restrained_S_all 1.057
_refine_ls_R_factor_all 0.0366
_refine_ls_R_factor_gt 0.0355
_refine_ls_shift/su_max 0.000
_refine_ls_shift/su_mean 0.000
_refine_ls_structure_factor_coef Fsqd
_refine_ls_weighting_details 'calc w=1/[\s^2^(Fo^2^)+(0.0398P)^2^+0.0000P] where P=(Fo^2^+2Fc^2^)/3'
_refine_ls_weighting_scheme calc
_refine_ls_wR_factor_gt 0.0843
_refine_ls_wR_factor_ref 0.0850
_reflns_number_gt 5302
_reflns_number_total 5472
_reflns_threshold_expression >2sigma(I)
_cod_data_source_file ic6b02683_si_002.cif
_cod_data_source_block 3
_cod_database_code 4349355
_manchester_internal_coll_name xdpm13
_manchester_internal_coll_client FO/DPM
_manchester_internal_coll_type custom
_manchester_internal_coll_frame_time '10 & 25s'
_manchester_internal_coll_frame_width 1
_manchester_internal_coll_frame_method '\w and \p scans''
_manchester_internal_coll_user FO
_manchester_internal_coll_date 04/08/2014
_manchester_internal_process_user FO
_manchester_internal_process_date 14/08/2014
_manchester_internal_solution_user FO
_manchester_internal_solution_date 14/08/2014
_manchester_internal_refinement_user FO
_manchester_internal_refinement_date 16/08/2015
_manchester_internal_validation_user FO
_manchester_internal_validation_date 16/08/2015
_manchester_internal_archive_date 16/08/2015
_olex2_refinement_description
;
1. Fixed Uiso
 At 1.2 times of:
  All C(H) groups
 At 1.5 times of:
  All C(H,H,H) groups
2.a Aromatic/amide H refined with riding coordinates:
 C2(H2), C4(H4), C5(H5), C13(H13), C15(H15), C16(H16), C23(H23), C24(H24),
 C25(H25), C26(H26), C29(H29), C30(H30), C31(H31), C32(H32)
2.b Idealised Me refined as rotating group:
 C6(H6A,H6B,H6C), C7(H7A,H7B,H7C), C8(H8A,H8B,H8C), C9(H9A,H9B,H9C), C10(H10A,
 H10B,H10C), C11(H11A,H11B,H11C), C17(H17A,H17B,H17C), C18(H18A,H18B,H18C),
 C19(H19A,H19B,H19C), C20(H20A,H20B,H20C), C21(H21A,H21B,H21C), C22(H22A,H22B,
 H22C)
;

loop_
_space_group_symop_id
_space_group_symop_operation_xyz
1 'x, y, z'
2 '-x+1/2, -y, z+1/2'
3 'x+1/2, -y+1/2, -z'
4 '-x, y+1/2, -z+1/2'

loop_
_atom_site_label
_atom_site_type_symbol
_atom_site_fract_x
_atom_site_fract_y
_atom_site_fract_z
_atom_site_U_iso_or_equiv
_atom_site_adp_type
_atom_site_occupancy
_atom_site_calc_flag
_atom_site_refinement_flags_posn
Ce1 Ce 0.48661(2) 0.472255(13) 0.405655(11) 0.02277(8) Uani 1 d .
Si1 Si 0.29875(14) 0.67119(7) 0.43318(7) 0.0312(3) Uani 1 d .
Si2 Si 0.24681(13) 0.40681(7) 0.24788(6) 0.0287(3) Uani 1 d .
Si3 Si 0.49227(12) 0.34362(7) 0.58907(6) 0.0295(3) Uani 1 d .
Si4 Si 0.84478(12) 0.52920(9) 0.44172(7) 0.0336(3) Uani 1 d .
N1 N 0.5512(4) 0.3482(2) 0.3532(2) 0.0343(9) Uani 1 d .
N2 N 0.5922(4) 0.4861(2) 0.2927(2) 0.0309(9) Uani 1 d .
C1 C 0.2864(4) 0.5673(2) 0.4062(2) 0.0244(9) Uani 1 d .
C2 C 0.2935(4) 0.5406(2) 0.3360(2) 0.0260(10) Uani 1 d .
H2 H 0.3129 0.5729 0.2976 0.031 Uiso 1 calc R
C3 C 0.2682(4) 0.4612(3) 0.3312(2) 0.0263(9) Uani 1 d .
C4 C 0.2440(4) 0.4361(2) 0.4010(2) 0.0261(9) Uani 1 d .
H4 H 0.2246 0.3845 0.4149 0.031 Uiso 1 calc R
C5 C 0.2536(4) 0.5003(2) 0.4450(2) 0.0248(9) Uani 1 d .
H5 H 0.2402 0.4993 0.4937 0.030 Uiso 1 calc R
C6 C 0.3069(7) 0.6812(3) 0.5293(3) 0.0535(17) Uani 1 d .
H6A H 0.3226 0.7357 0.5413 0.080 Uiso 1 calc GR
H6B H 0.3718 0.6484 0.5471 0.080 Uiso 1 calc GR
H6C H 0.2307 0.6647 0.5498 0.080 Uiso 1 calc GR
C7 C 0.4375(5) 0.7137(3) 0.3939(3) 0.0413(12) Uani 1 d .
H7A H 0.5080 0.6861 0.4117 0.062 Uiso 1 calc GR
H7B H 0.4431 0.7691 0.4061 0.062 Uiso 1 calc GR
H7C H 0.4341 0.7083 0.3434 0.062 Uiso 1 calc GR
C8 C 0.1632(5) 0.7254(3) 0.4009(3) 0.0414(12) Uani 1 d .
H8A H 0.1483 0.7116 0.3523 0.062 Uiso 1 calc GR
H8B H 0.1773 0.7816 0.4046 0.062 Uiso 1 calc GR
H8C H 0.0933 0.7112 0.4290 0.062 Uiso 1 calc GR
C9 C 0.0821(5) 0.3963(3) 0.2315(3) 0.0402(12) Uani 1 d .
H9A H 0.0440 0.4477 0.2332 0.060 Uiso 1 calc GR
H9B H 0.0468 0.3626 0.2671 0.060 Uiso 1 calc GR
H9C H 0.0694 0.3730 0.1857 0.060 Uiso 1 calc GR
C10 C 0.3160(6) 0.4660(4) 0.1770(3) 0.0472(14) Uani 1 d .
H10A H 0.4027 0.4697 0.1846 0.071 Uiso 1 calc GR
H10B H 0.2810 0.5184 0.1771 0.071 Uiso 1 calc GR
H10C H 0.3005 0.4410 0.1322 0.071 Uiso 1 calc GR
C11 C 0.3114(6) 0.3065(3) 0.2483(3) 0.0482(16) Uani 1 d .
H11A H 0.2842 0.2787 0.2898 0.072 Uiso 1 calc GR
H11B H 0.3991 0.3098 0.2485 0.072 Uiso 1 calc GR
H11C H 0.2848 0.2785 0.2068 0.072 Uiso 1 calc GR
C12 C 0.5564(4) 0.4277(3) 0.5412(2) 0.0266(10) Uani 1 d .
C13 C 0.6636(4) 0.4267(3) 0.5010(2) 0.0271(10) Uani 1 d .
H13 H 0.7070 0.3809 0.4894 0.033 Uiso 1 calc R
C14 C 0.6968(5) 0.5036(2) 0.4805(2) 0.0289(10) Uani 1 d .
C15 C 0.6072(4) 0.5525(3) 0.5099(2) 0.0279(10) Uani 1 d .
H15 H 0.6049 0.6076 0.5055 0.033 Uiso 1 calc R
C16 C 0.5236(5) 0.5084(2) 0.5460(2) 0.0289(10) Uani 1 d .
H16 H 0.4557 0.5284 0.5698 0.035 Uiso 1 calc R
C17 C 0.4788(6) 0.3681(3) 0.6831(2) 0.0452(13) Uani 1 d .
H17A H 0.4456 0.3234 0.7082 0.068 Uiso 1 calc GR
H17B H 0.4256 0.4131 0.6887 0.068 Uiso 1 calc GR
H17C H 0.5582 0.3807 0.7018 0.068 Uiso 1 calc GR
C18 C 0.3411(5) 0.3146(4) 0.5565(3) 0.0459(14) Uani 1 d .
H18A H 0.2857 0.3587 0.5610 0.069 Uiso 1 calc GR
H18B H 0.3111 0.2705 0.5837 0.069 Uiso 1 calc GR
H18C H 0.3470 0.2995 0.5076 0.069 Uiso 1 calc GR
C19 C 0.5963(6) 0.2596(3) 0.5795(3) 0.0445(14) Uani 1 d .
H19A H 0.6041 0.2462 0.5303 0.067 Uiso 1 calc GR
H19B H 0.5644 0.2147 0.6050 0.067 Uiso 1 calc GR
H19C H 0.6751 0.2735 0.5982 0.067 Uiso 1 calc GR
C20 C 0.9105(6) 0.4403(4) 0.4016(4) 0.0570(16) Uani 1 d .
H20A H 0.9862 0.4538 0.3788 0.086 Uiso 1 calc GR
H20B H 0.8545 0.4191 0.3673 0.086 Uiso 1 calc GR
H20C H 0.9255 0.4012 0.4377 0.086 Uiso 1 calc GR
C21 C 0.8312(7) 0.6085(4) 0.3756(4) 0.066(2) Uani 1 d .
H21A H 0.7758 0.6485 0.3926 0.099 Uiso 1 calc GR
H21B H 0.8005 0.5867 0.3321 0.099 Uiso 1 calc GR
H21C H 0.9101 0.6319 0.3675 0.099 Uiso 1 calc GR
C22 C 0.9437(6) 0.5645(4) 0.5133(3) 0.0507(15) Uani 1 d .
H22A H 0.9081 0.6110 0.5346 0.076 Uiso 1 calc GR
H22B H 1.0228 0.5776 0.4945 0.076 Uiso 1 calc GR
H22C H 0.9521 0.5236 0.5484 0.076 Uiso 1 calc GR
C23 C 0.5226(6) 0.2790(3) 0.3809(3) 0.0427(12) Uani 1 d .
H23 H 0.4676 0.2786 0.4185 0.051 Uiso 1 calc R
C24 C 0.5665(6) 0.2094(3) 0.3592(3) 0.0518(17) Uani 1 d .
H24 H 0.5407 0.1620 0.3797 0.062 Uiso 1 calc R
C25 C 0.6517(7) 0.2098(3) 0.3052(3) 0.059(2) Uani 1 d .
H25 H 0.6876 0.1626 0.2901 0.071 Uiso 1 calc R
C26 C 0.6817(6) 0.2787(4) 0.2752(3) 0.0526(17) Uani 1 d .
H26 H 0.7385 0.2793 0.2385 0.063 Uiso 1 calc R
C27 C 0.6304(5) 0.3490(3) 0.2975(2) 0.0356(12) Uani 1 d .
C28 C 0.6503(5) 0.4220(3) 0.2654(2) 0.0352(12) Uani 1 d .
C29 C 0.7223(6) 0.4324(4) 0.2045(3) 0.0504(15) Uani 1 d .
H29 H 0.7650 0.3893 0.1858 0.060 Uiso 1 calc R
C30 C 0.7301(6) 0.5027(4) 0.1734(3) 0.0542(17) Uani 1 d .
H30 H 0.7784 0.5086 0.1332 0.065 Uiso 1 calc R
C31 C 0.6677(6) 0.5671(4) 0.1998(3) 0.0475(14) Uani 1 d .
H31 H 0.6711 0.6166 0.1778 0.057 Uiso 1 calc R
C32 C 0.6013(5) 0.5551(3) 0.2591(3) 0.0380(12) Uani 1 d .
H32 H 0.5589 0.5983 0.2777 0.046 Uiso 1 calc R

loop_
_atom_site_aniso_label
_atom_site_aniso_U_11
_atom_site_aniso_U_22
_atom_site_aniso_U_33
_atom_site_aniso_U_23
_atom_site_aniso_U_13
_atom_site_aniso_U_12
Ce1 0.02136(13) 0.02800(12) 0.01896(13) -0.00532(9) 0.00040(9) 0.00150(9)
Si1 0.0461(9) 0.0207(5) 0.0267(6) -0.0031(5) 0.0045(6) 0.0026(5)
Si2 0.0327(8) 0.0296(6) 0.0238(6) -0.0056(5) -0.0047(5) -0.0009(5)
Si3 0.0305(7) 0.0315(6) 0.0264(6) 0.0040(4) -0.0007(6) 0.0018(5)
Si4 0.0267(7) 0.0401(6) 0.0340(7) -0.0067(6) -0.0012(5) -0.0068(6)
N1 0.034(3) 0.039(2) 0.030(2) -0.0046(16) -0.0074(18) -0.0014(17)
N2 0.025(2) 0.041(2) 0.027(2) -0.0068(17) 0.0019(16) 0.0021(17)
C1 0.032(2) 0.0205(18) 0.021(2) -0.0060(17) 0.000(2) 0.0046(16)
C2 0.032(3) 0.024(2) 0.022(2) 0.0003(17) -0.0005(18) 0.0035(18)
C3 0.022(2) 0.030(2) 0.026(2) 0.0026(18) -0.0002(18) 0.0059(18)
C4 0.028(2) 0.0240(19) 0.027(2) 0.0037(18) 0.001(2) -0.0004(16)
C5 0.025(2) 0.027(2) 0.022(2) -0.0017(17) -0.0020(19) -0.0015(17)
C6 0.096(6) 0.032(3) 0.032(3) -0.008(2) 0.005(3) 0.003(3)
C7 0.050(3) 0.032(2) 0.042(3) -0.002(2) 0.003(3) 0.000(2)
C8 0.048(3) 0.028(2) 0.048(3) 0.004(2) 0.016(3) 0.013(2)
C9 0.042(3) 0.047(3) 0.031(3) -0.002(2) -0.012(2) -0.005(2)
C10 0.059(4) 0.059(3) 0.023(2) -0.008(3) 0.001(2) -0.015(3)
C11 0.055(4) 0.038(3) 0.051(3) -0.023(2) -0.020(3) 0.020(3)
C12 0.025(3) 0.034(2) 0.021(2) 0.0002(17) -0.0036(18) 0.0013(18)
C13 0.024(2) 0.029(2) 0.029(2) -0.0069(18) 0.001(2) 0.0042(18)
C14 0.029(3) 0.029(2) 0.028(2) -0.0040(18) -0.003(2) 0.0011(18)
C15 0.031(3) 0.026(2) 0.026(2) -0.0049(17) -0.002(2) -0.0013(18)
C16 0.034(3) 0.029(2) 0.023(2) -0.0042(16) -0.003(2) 0.0063(19)
C17 0.051(4) 0.054(3) 0.031(3) 0.004(2) 0.003(3) -0.001(3)
C18 0.038(4) 0.064(3) 0.035(3) 0.010(3) 0.001(3) -0.008(3)
C19 0.050(4) 0.037(3) 0.046(3) 0.007(2) 0.000(3) 0.009(2)
C20 0.035(3) 0.069(4) 0.067(4) -0.030(3) 0.009(3) -0.001(3)
C21 0.062(5) 0.076(4) 0.061(4) 0.017(3) -0.011(4) -0.033(4)
C22 0.037(3) 0.066(4) 0.048(3) -0.012(3) -0.003(3) -0.014(3)
C23 0.047(3) 0.041(3) 0.041(3) -0.001(2) -0.012(2) 0.001(2)
C24 0.072(5) 0.029(2) 0.055(4) -0.009(2) -0.030(3) 0.010(3)
C25 0.082(5) 0.045(3) 0.052(4) -0.028(3) -0.029(4) 0.038(3)
C26 0.063(4) 0.060(4) 0.035(3) -0.020(3) -0.012(3) 0.031(3)
C27 0.034(3) 0.051(3) 0.022(2) -0.018(2) -0.007(2) 0.009(2)
C28 0.024(3) 0.061(3) 0.020(2) -0.011(2) 0.000(2) 0.007(2)
C29 0.041(4) 0.082(4) 0.027(3) -0.015(3) 0.009(3) 0.011(3)
C30 0.046(4) 0.088(5) 0.029(3) -0.001(3) 0.011(3) -0.006(3)
C31 0.038(3) 0.072(4) 0.033(3) 0.008(3) 0.003(2) -0.008(3)
C32 0.032(3) 0.046(3) 0.036(3) 0.001(2) 0.005(2) -0.004(2)

loop_
_atom_type_symbol
_atom_type_description
_atom_type_scat_dispersion_real
_atom_type_scat_dispersion_imag
_atom_type_scat_source
C C 0.0181 0.0091 'International Tables Vol C Tables 4.2.6.8 and 6.1.1.4'
H H 0.0000 0.0000 'International Tables Vol C Tables 4.2.6.8 and 6.1.1.4'
N N 0.0311 0.0180 'International Tables Vol C Tables 4.2.6.8 and 6.1.1.4'
Si Si 0.2541 0.3302 'International Tables Vol C Tables 4.2.6.8 and 6.1.1.4'
Ce Ce -1.8482 9.6596 'International Tables Vol C Tables 4.2.6.8 and 6.1.1.4'

loop_
_geom_angle_atom_site_label_1
_geom_angle_atom_site_label_2
_geom_angle_atom_site_label_3
_geom_angle
N1 Ce1 N2 65.44(13)
N1 Ce1 C1 138.33(13)
N1 Ce1 C2 113.00(13)
N1 Ce1 C3 89.16(13)
N1 Ce1 C4 94.53(13)
N1 Ce1 C5 122.74(13)
N1 Ce1 C12 93.74(13)
N1 Ce1 C13 79.79(13)
N1 Ce1 C14 97.61(14)
N1 Ce1 C15 125.61(14)
N1 Ce1 C16 122.94(13)
N2 Ce1 C1 109.24(13)
N2 Ce1 C2 84.53(13)
N2 Ce1 C3 88.27(13)
N2 Ce1 C4 117.05(13)
N2 Ce1 C5 132.28(13)
N2 Ce1 C12 134.70(13)
N2 Ce1 C13 105.48(13)
N2 Ce1 C14 92.08(14)
N2 Ce1 C15 110.89(14)
N2 Ce1 C16 138.89(14)
C1 Ce1 C2 29.79(13)
C1 Ce1 C3 49.26(12)
C1 Ce1 C4 49.08(12)
C1 Ce1 C12 112.20(13)
C1 Ce1 C13 136.83(13)
C1 Ce1 C14 124.05(13)
C1 Ce1 C15 95.51(13)
C1 Ce1 C16 89.13(13)
C2 Ce1 C3 28.69(13)
C2 Ce1 C12 140.18(14)
C2 Ce1 C13 166.53(12)
C2 Ce1 C14 144.13(12)
C2 Ce1 C16 118.90(13)
C4 Ce1 C2 47.76(13)
C4 Ce1 C3 29.71(13)
C4 Ce1 C12 103.72(13)
C4 Ce1 C13 130.05(13)
C4 Ce1 C14 150.87(14)
C4 Ce1 C15 127.18(14)
C4 Ce1 C16 102.91(14)
C5 Ce1 C1 29.84(12)
C5 Ce1 C2 48.02(13)
C5 Ce1 C3 48.65(13)
C5 Ce1 C4 29.21(12)
C5 Ce1 C12 93.00(14)
C5 Ce1 C13 122.14(13)
C5 Ce1 C14 127.90(14)
C5 Ce1 C15 99.83(14)
C5 Ce1 C16 80.45(14)
C12 Ce1 C3 133.30(13)
C13 Ce1 C3 156.50(13)
C13 Ce1 C12 29.24(13)
C14 Ce1 C3 172.71(12)
C14 Ce1 C12 49.25(14)
C14 Ce1 C13 29.46(13)
C14 Ce1 C16 48.61(15)
C15 Ce1 C2 120.77(13)
C15 Ce1 C3 144.55(13)
C15 Ce1 C12 48.23(13)
C15 Ce1 C13 47.55(13)
C15 Ce1 C14 29.49(14)
C15 Ce1 C16 28.73(14)
C16 Ce1 C3 129.03(14)
C16 Ce1 C12 29.49(12)
C16 Ce1 C13 47.71(14)
C1 Si1 C7 108.7(2)
C1 Si1 C8 108.8(2)
C6 Si1 C1 111.7(2)
C6 Si1 C7 109.0(3)
C6 Si1 C8 108.8(3)
C7 Si1 C8 109.8(2)
C3 Si2 C9 108.5(2)
C10 Si2 C3 107.7(2)
C10 Si2 C9 109.5(3)
C11 Si2 C3 114.0(2)
C11 Si2 C9 106.9(3)
C11 Si2 C10 110.2(3)
C12 Si3 C17 109.8(2)
C12 Si3 C18 112.8(2)
C12 Si3 C19 108.2(2)
C17 Si3 C18 108.3(3)
C19 Si3 C17 108.7(3)
C19 Si3 C18 108.9(3)
C14 Si4 C21 111.9(3)
C14 Si4 C22 107.6(3)
C20 Si4 C14 108.8(3)
C20 Si4 C21 110.2(4)
C20 Si4 C22 109.9(3)
C22 Si4 C21 108.4(3)
C23 N1 Ce1 122.1(3)
C23 N1 C27 117.9(4)
C27 N1 Ce1 119.7(3)
C28 N2 Ce1 118.8(3)
C32 N2 Ce1 122.5(3)
C32 N2 C28 118.6(4)
Si1 C1 Ce1 120.4(2)
C2 C1 Ce1 76.3(3)
C2 C1 Si1 124.5(3)
C5 C1 Ce1 74.5(3)
C5 C1 Si1 130.3(3)
C5 C1 C2 104.8(3)
Ce1 C2 H2 116.3
C1 C2 Ce1 73.9(3)
C1 C2 H2 124.3
C3 C2 Ce1 77.2(3)
C3 C2 C1 111.4(4)
C3 C2 H2 124.3
Si2 C3 Ce1 125.3(2)
C2 C3 Ce1 74.1(3)
C2 C3 Si2 124.8(3)
C2 C3 C4 105.5(4)
C4 C3 Ce1 73.0(3)
C4 C3 Si2 129.0(3)
Ce1 C4 H4 114.9
C3 C4 Ce1 77.3(3)
C3 C4 H4 125.7
C5 C4 Ce1 74.3(3)
C5 C4 C3 108.6(4)
C5 C4 H4 125.7
Ce1 C5 H5 114.7
C1 C5 Ce1 75.6(3)
C1 C5 H5 125.1
C4 C5 Ce1 76.5(3)
C4 C5 C1 109.8(4)
C4 C5 H5 125.1
Si1 C6 H6A 109.5
Si1 C6 H6B 109.5
Si1 C6 H6C 109.5
H6A C6 H6B 109.5
H6A C6 H6C 109.5
H6B C6 H6C 109.5
Si1 C7 H7A 109.5
Si1 C7 H7B 109.5
Si1 C7 H7C 109.5
H7A C7 H7B 109.5
H7A C7 H7C 109.5
H7B C7 H7C 109.5
Si1 C8 H8A 109.5
Si1 C8 H8B 109.5
Si1 C8 H8C 109.5
H8A C8 H8B 109.5
H8A C8 H8C 109.5
H8B C8 H8C 109.5
Si2 C9 H9A 109.5
Si2 C9 H9B 109.5
Si2 C9 H9C 109.5
H9A C9 H9B 109.5
H9A C9 H9C 109.5
H9B C9 H9C 109.5
Si2 C10 H10A 109.5
Si2 C10 H10B 109.5
Si2 C10 H10C 109.5
H10A C10 H10B 109.5
H10A C10 H10C 109.5
H10B C10 H10C 109.5
Si2 C11 H11A 109.5
Si2 C11 H11B 109.5
Si2 C11 H11C 109.5
H11A C11 H11B 109.5
H11A C11 H11C 109.5
H11B C11 H11C 109.5
Si3 C12 Ce1 124.2(2)
C13 C12 Ce1 74.4(2)
C13 C12 Si3 125.8(3)
C13 C12 C16 105.1(4)
C16 C12 Ce1 74.2(2)
C16 C12 Si3 128.3(4)
Ce1 C13 H13 115.8
C12 C13 Ce1 76.3(3)
C12 C13 H13 124.5
C12 C13 C14 110.9(4)
C14 C13 Ce1 75.1(3)
C14 C13 H13 124.5
Si4 C14 Ce1 125.4(2)
C13 C14 Ce1 75.4(3)
C13 C14 Si4 124.0(4)
C15 C14 Ce1 74.4(3)
C15 C14 Si4 130.1(3)
C15 C14 C13 104.6(4)
Ce1 C15 H15 114.5
C14 C15 Ce1 76.1(3)
C14 C15 H15 124.7
C16 C15 Ce1 76.6(3)
C16 C15 C14 110.6(4)
C16 C15 H15 124.7
Ce1 C16 H16 115.5
C12 C16 Ce1 76.3(2)
C12 C16 H16 125.6
C15 C16 Ce1 74.7(3)
C15 C16 C12 108.8(4)
C15 C16 H16 125.6
Si3 C17 H17A 109.5
Si3 C17 H17B 109.5
Si3 C17 H17C 109.5
H17A C17 H17B 109.5
H17A C17 H17C 109.5
H17B C17 H17C 109.5
Si3 C18 H18A 109.5
Si3 C18 H18B 109.5
Si3 C18 H18C 109.5
H18A C18 H18B 109.5
H18A C18 H18C 109.5
H18B C18 H18C 109.5
Si3 C19 H19A 109.5
Si3 C19 H19B 109.5
Si3 C19 H19C 109.5
H19A C19 H19B 109.5
H19A C19 H19C 109.5
H19B C19 H19C 109.5
Si4 C20 H20A 109.5
Si4 C20 H20B 109.5
Si4 C20 H20C 109.5
H20A C20 H20B 109.5
H20A C20 H20C 109.5
H20B C20 H20C 109.5
Si4 C21 H21A 109.5
Si4 C21 H21B 109.5
Si4 C21 H21C 109.5
H21A C21 H21B 109.5
H21A C21 H21C 109.5
H21B C21 H21C 109.5
Si4 C22 H22A 109.5
Si4 C22 H22B 109.5
Si4 C22 H22C 109.5
H22A C22 H22B 109.5
H22A C22 H22C 109.5
H22B C22 H22C 109.5
N1 C23 H23 117.6
N1 C23 C24 124.8(6)
C24 C23 H23 117.6
C23 C24 H24 121.1
C23 C24 C25 117.9(6)
C25 C24 H24 121.1
C24 C25 H25 120.5
C26 C25 C24 119.0(5)
C26 C25 H25 120.5
C25 C26 H26 119.4
C25 C26 C27 121.2(6)
C27 C26 H26 119.4
N1 C27 C26 119.2(5)
N1 C27 C28 116.5(4)
C26 C27 C28 124.3(5)
N2 C28 C27 117.7(4)
N2 C28 C29 118.5(5)
C27 C28 C29 123.8(5)
C28 C29 H29 119.7
C30 C29 C28 120.7(6)
C30 C29 H29 119.7
C29 C30 H30 119.6
C29 C30 C31 120.8(5)
C31 C30 H30 119.6
C30 C31 H31 121.6
C32 C31 C30 116.8(6)
C32 C31 H31 121.6
N2 C32 C31 124.6(5)
N2 C32 H32 117.7
C31 C32 H32 117.7

loop_
_geom_bond_atom_site_label_1
_geom_bond_atom_site_label_2
_geom_bond_distance
Ce1 N1 2.465(4)
Ce1 N2 2.487(4)
Ce1 C1 2.765(4)
Ce1 C2 2.797(5)
Ce1 C3 2.835(5)
Ce1 C4 2.779(5)
Ce1 C5 2.750(5)
Ce1 C12 2.833(4)
Ce1 C13 2.809(5)
Ce1 C14 2.806(5)
Ce1 C15 2.783(4)
Ce1 C16 2.806(4)
Si1 C1 1.863(4)
Si1 C6 1.863(5)
Si1 C7 1.872(6)
Si1 C8 1.882(5)
Si2 C3 1.872(5)
Si2 C9 1.873(6)
Si2 C10 1.869(6)
Si2 C11 1.865(5)
Si3 C12 1.856(5)
Si3 C17 1.868(5)
Si3 C18 1.868(6)
Si3 C19 1.861(5)
Si4 C14 1.865(5)
Si4 C20 1.861(6)
Si4 C21 1.871(7)
Si4 C22 1.869(6)
N1 C23 1.342(7)
N1 C27 1.390(7)
N2 C28 1.380(6)
N2 C32 1.354(6)
C1 C2 1.430(6)
C1 C5 1.420(6)
C2 H2 0.9500
C2 C3 1.396(6)
C3 C4 1.440(6)
C4 H4 0.9500
C4 C5 1.394(6)
C5 H5 0.9500
C6 H6A 0.9800
C6 H6B 0.9800
C6 H6C 0.9800
C7 H7A 0.9800
C7 H7B 0.9800
C7 H7C 0.9800
C8 H8A 0.9800
C8 H8B 0.9800
C8 H8C 0.9800
C9 H9A 0.9800
C9 H9B 0.9800
C9 H9C 0.9800
C10 H10A 0.9800
C10 H10B 0.9800
C10 H10C 0.9800
C11 H11A 0.9800
C11 H11B 0.9800
C11 H11C 0.9800
C12 C13 1.425(7)
C12 C16 1.436(6)
C13 H13 0.9500
C13 C14 1.428(6)
C14 C15 1.423(7)
C15 H15 0.9500
C15 C16 1.387(7)
C16 H16 0.9500
C17 H17A 0.9800
C17 H17B 0.9800
C17 H17C 0.9800
C18 H18A 0.9800
C18 H18B 0.9800
C18 H18C 0.9800
C19 H19A 0.9800
C19 H19B 0.9800
C19 H19C 0.9800
C20 H20A 0.9800
C20 H20B 0.9800
C20 H20C 0.9800
C21 H21A 0.9800
C21 H21B 0.9800
C21 H21C 0.9800
C22 H22A 0.9800
C22 H22B 0.9800
C22 H22C 0.9800
C23 H23 0.9500
C23 C24 1.357(7)
C24 H24 0.9500
C24 C25 1.410(10)
C25 H25 0.9500
C25 C26 1.358(10)
C26 H26 0.9500
C26 C27 1.402(7)
C27 C28 1.416(8)
C28 C29 1.434(7)
C29 H29 0.9500
C29 C30 1.350(9)
C30 H30 0.9500
C30 C31 1.401(9)
C31 H31 0.9500
C31 C32 1.379(8)
C32 H32 0.9500

loop_
_geom_torsion_atom_site_label_1
_geom_torsion_atom_site_label_2
_geom_torsion_atom_site_label_3
_geom_torsion_atom_site_label_4
_geom_torsion
Ce1 N1 C23 C24 -172.1(4)
Ce1 N1 C27 C26 169.7(4)
Ce1 N1 C27 C28 -12.4(6)
Ce1 N2 C28 C27 9.9(6)
Ce1 N2 C28 C29 -173.0(4)
Ce1 N2 C32 C31 173.9(4)
Ce1 C1 C2 C3 68.8(4)
Ce1 C1 C5 C4 -69.7(4)
Ce1 C2 C3 Si2 -122.3(4)
Ce1 C2 C3 C4 66.8(3)
Ce1 C3 C4 C5 68.4(3)
Ce1 C4 C5 C1 69.1(3)
Ce1 C12 C13 C14 67.9(3)
Ce1 C12 C16 C15 -68.3(3)
Ce1 C13 C14 Si4 -123.1(4)
Ce1 C13 C14 C15 69.2(3)
Ce1 C14 C15 C16 69.6(3)
Ce1 C15 C16 C12 69.4(3)
Si1 C1 C2 Ce1 117.7(4)
Si1 C1 C2 C3 -173.5(3)
Si1 C1 C5 Ce1 -117.0(4)
Si1 C1 C5 C4 173.4(4)
Si2 C3 C4 Ce1 122.0(4)
Si2 C3 C4 C5 -169.7(4)
Si3 C12 C13 Ce1 121.2(3)
Si3 C12 C13 C14 -170.8(3)
Si3 C12 C16 Ce1 -121.4(4)
Si3 C12 C16 C15 170.3(3)
Si4 C14 C15 Ce1 123.4(4)
Si4 C14 C15 C16 -167.0(4)
N1 Ce1 N2 C28 -11.4(3)
N1 Ce1 N2 C32 172.8(4)
N1 Ce1 C1 Si1 -160.95(19)
N1 Ce1 C1 C2 -38.7(3)
N1 Ce1 C1 C5 71.1(3)
N1 Ce1 C2 C1 153.1(2)
N1 Ce1 C2 C3 36.1(3)
N1 Ce1 C3 Si2 -25.5(3)
N1 Ce1 C3 C2 -147.2(3)
N1 Ce1 C3 C4 100.7(3)
N1 Ce1 C4 C3 -80.3(3)
N1 Ce1 C4 C5 165.9(3)
N1 Ce1 C5 C1 -131.6(2)
N1 Ce1 C5 C4 -16.8(3)
N1 Ce1 C12 Si3 -61.7(3)
N1 Ce1 C12 C13 61.3(3)
N1 Ce1 C12 C16 172.4(3)
N1 Ce1 C13 C12 -117.2(3)
N1 Ce1 C13 C14 126.3(3)
N1 Ce1 C14 Si4 68.4(3)
N1 Ce1 C14 C13 -53.1(3)
N1 Ce1 C14 C15 -163.2(3)
N1 Ce1 C15 C14 20.7(3)
N1 Ce1 C15 C16 -94.9(3)
N1 Ce1 C16 C12 -9.1(3)
N1 Ce1 C16 C15 105.2(3)
N1 C23 C24 C25 2.4(9)
N1 C27 C28 N2 1.5(7)
N1 C27 C28 C29 -175.5(5)
N2 Ce1 N1 C23 -174.8(4)
N2 Ce1 N1 C27 12.3(3)
N2 Ce1 C1 Si1 -86.6(2)
N2 Ce1 C1 C2 35.6(3)
N2 Ce1 C1 C5 145.4(2)
N2 Ce1 C2 C1 -146.5(3)
N2 Ce1 C2 C3 96.4(3)
N2 Ce1 C3 Si2 39.9(2)
N2 Ce1 C3 C2 -81.7(3)
N2 Ce1 C3 C4 166.1(2)
N2 Ce1 C4 C3 -15.6(3)
N2 Ce1 C4 C5 -129.4(2)
N2 Ce1 C5 C1 -46.4(3)
N2 Ce1 C5 C4 68.5(3)
N2 Ce1 C12 Si3 -120.3(3)
N2 Ce1 C12 C13 2.7(3)
N2 Ce1 C12 C16 113.8(3)
N2 Ce1 C13 C12 -178.0(2)
N2 Ce1 C13 C14 65.6(3)
N2 Ce1 C14 Si4 3.0(3)
N2 Ce1 C14 C13 -118.6(3)
N2 Ce1 C14 C15 131.3(3)
N2 Ce1 C15 C14 -53.4(3)
N2 Ce1 C15 C16 -169.0(3)
N2 Ce1 C16 C12 -98.4(3)
N2 Ce1 C16 C15 15.8(4)
N2 C28 C29 C30 -2.1(8)
C1 Ce1 N1 C23 -83.0(4)
C1 Ce1 N1 C27 104.1(4)
C1 Ce1 N2 C28 -146.6(3)
C1 Ce1 N2 C32 37.5(4)
C1 Ce1 C2 C3 -117.1(4)
C1 Ce1 C3 Si2 157.4(3)
C1 Ce1 C3 C2 35.7(3)
C1 Ce1 C3 C4 -76.4(3)
C1 Ce1 C4 C3 77.1(3)
C1 Ce1 C4 C5 -36.7(2)
C1 Ce1 C5 C4 114.9(4)
C1 Ce1 C12 Si3 85.0(3)
C1 Ce1 C12 C13 -152.1(2)
C1 Ce1 C12 C16 -41.0(3)
C1 Ce1 C13 C12 39.3(3)
C1 Ce1 C13 C14 -77.1(3)
C1 Ce1 C14 Si4 -112.0(2)
C1 Ce1 C14 C13 126.4(3)
C1 Ce1 C14 C15 16.4(3)
C1 Ce1 C15 C14 -166.4(3)
C1 Ce1 C15 C16 78.0(3)
C1 Ce1 C16 C12 142.6(3)
C1 Ce1 C16 C15 -103.2(3)
C1 C2 C3 Ce1 -66.7(3)
C1 C2 C3 Si2 171.0(3)
C1 C2 C3 C4 0.1(6)
C2 Ce1 N1 C23 -102.7(4)
C2 Ce1 N1 C27 84.3(4)
C2 Ce1 N2 C28 -129.7(4)
C2 Ce1 N2 C32 54.4(4)
C2 Ce1 C1 Si1 -122.2(4)
C2 Ce1 C1 C5 109.8(4)
C2 Ce1 C3 Si2 121.7(4)
C2 Ce1 C3 C4 -112.1(4)
C2 Ce1 C4 C3 36.9(2)
C2 Ce1 C4 C5 -76.9(3)
C2 Ce1 C5 C1 -39.0(2)
C2 Ce1 C5 C4 75.9(3)
C2 Ce1 C12 Si3 71.9(3)
C2 Ce1 C12 C13 -165.1(2)
C2 Ce1 C12 C16 -54.0(4)
C2 Ce1 C13 C12 45.0(7)
C2 Ce1 C13 C14 -71.4(7)
C2 Ce1 C14 Si4 -80.6(3)
C2 Ce1 C14 C13 157.9(3)
C2 Ce1 C14 C15 47.8(4)
C2 Ce1 C15 C14 -149.6(3)
C2 Ce1 C15 C16 94.8(3)
C2 Ce1 C16 C12 143.7(3)
C2 Ce1 C16 C15 -102.0(3)
C2 C1 C5 Ce1 70.9(3)
C2 C1 C5 C4 1.3(5)
C2 C3 C4 Ce1 -67.6(3)
C2 C3 C4 C5 0.8(5)
C3 Ce1 N1 C23 -86.3(4)
C3 Ce1 N1 C27 100.7(4)
C3 Ce1 N2 C28 -101.2(4)
C3 Ce1 N2 C32 82.9(4)
C3 Ce1 C1 Si1 -156.6(3)
C3 Ce1 C1 C2 -34.3(2)
C3 Ce1 C1 C5 75.5(3)
C3 Ce1 C2 C1 117.1(4)
C3 Ce1 C4 C5 -113.8(4)
C3 Ce1 C5 C1 -77.7(3)
C3 Ce1 C5 C4 37.2(2)
C3 Ce1 C12 Si3 30.7(3)
C3 Ce1 C12 C13 153.7(2)
C3 Ce1 C12 C16 -95.2(3)
C3 Ce1 C13 C12 -54.1(4)
C3 Ce1 C13 C14 -170.5(3)
C3 Ce1 C15 C14 -172.1(2)
C3 Ce1 C15 C16 72.3(4)
C3 Ce1 C16 C12 111.1(3)
C3 Ce1 C16 C15 -134.7(3)
C3 C4 C5 Ce1 -70.4(3)
C3 C4 C5 C1 -1.3(6)
C4 Ce1 N1 C23 -57.1(4)
C4 Ce1 N1 C27 130.0(3)
C4 Ce1 N2 C28 -93.5(4)
C4 Ce1 N2 C32 90.6(4)
C4 Ce1 C1 Si1 163.8(3)
C4 Ce1 C1 C2 -74.0(3)
C4 Ce1 C1 C5 35.9(2)
C4 Ce1 C2 C1 78.8(3)
C4 Ce1 C2 C3 -38.3(3)
C4 Ce1 C3 Si2 -126.2(4)
C4 Ce1 C3 C2 112.1(4)
C4 Ce1 C5 C1 -114.9(4)
C4 Ce1 C12 Si3 33.9(3)
C4 Ce1 C12 C13 156.9(3)
C4 Ce1 C12 C16 -92.0(3)
C4 Ce1 C13 C12 -29.9(3)
C4 Ce1 C13 C14 -146.3(3)
C4 Ce1 C14 Si4 -177.75(19)
C4 Ce1 C14 C13 60.7(4)
C4 Ce1 C14 C15 -49.4(4)
C4 Ce1 C15 C14 152.4(3)
C4 Ce1 C15 C16 36.8(3)
C4 Ce1 C16 C12 95.1(3)
C4 Ce1 C16 C15 -150.7(3)
C5 Ce1 N1 C23 -49.0(4)
C5 Ce1 N1 C27 138.1(3)
C5 Ce1 N2 C28 -124.2(3)
C5 Ce1 N2 C32 60.0(4)
C5 Ce1 C1 Si1 128.0(4)
C5 Ce1 C1 C2 -109.8(4)
C5 Ce1 C2 C1 39.0(2)
C5 Ce1 C2 C3 -78.1(3)
C5 Ce1 C3 Si2 -162.7(3)
C5 Ce1 C3 C2 75.6(3)
C5 Ce1 C3 C4 -36.5(2)
C5 Ce1 C4 C3 113.8(4)
C5 Ce1 C12 Si3 61.4(3)
C5 Ce1 C12 C13 -175.6(3)
C5 Ce1 C12 C16 -64.5(3)
C5 Ce1 C13 C12 5.2(3)
C5 Ce1 C13 C14 -111.3(3)
C5 Ce1 C14 Si4 -148.9(2)
C5 Ce1 C14 C13 89.6(3)
C5 Ce1 C14 C15 -20.5(3)
C5 Ce1 C15 C14 163.7(3)
C5 Ce1 C15 C16 48.2(3)
C5 Ce1 C16 C12 113.9(3)
C5 Ce1 C16 C15 -131.9(3)
C5 C1 C2 Ce1 -69.6(3)
C5 C1 C2 C3 -0.8(6)
C6 Si1 C1 Ce1 -77.8(4)
C6 Si1 C1 C2 -171.9(5)
C6 Si1 C1 C5 17.4(6)
C7 Si1 C1 Ce1 42.5(3)
C7 Si1 C1 C2 -51.5(5)
C7 Si1 C1 C5 137.8(5)
C8 Si1 C1 Ce1 162.0(2)
C8 Si1 C1 C2 68.0(5)
C8 Si1 C1 C5 -102.7(5)
C9 Si2 C3 Ce1 166.1(2)
C9 Si2 C3 C2 -99.1(5)
C9 Si2 C3 C4 69.7(5)
C10 Si2 C3 Ce1 -75.4(3)
C10 Si2 C3 C2 19.4(5)
C10 Si2 C3 C4 -171.8(4)
C11 Si2 C3 Ce1 47.2(4)
C11 Si2 C3 C2 142.0(4)
C11 Si2 C3 C4 -49.3(5)
C12 Ce1 N1 C23 47.0(4)
C12 Ce1 N1 C27 -125.9(4)
C12 Ce1 N2 C28 58.1(4)
C12 Ce1 N2 C32 -117.8(4)
C12 Ce1 C1 Si1 74.7(2)
C12 Ce1 C1 C2 -163.1(2)
C12 Ce1 C1 C5 -53.3(3)
C12 Ce1 C2 C1 24.8(4)
C12 Ce1 C2 C3 -92.3(3)
C12 Ce1 C3 Si2 -119.9(2)
C12 Ce1 C3 C2 118.5(3)
C12 Ce1 C3 C4 6.3(3)
C12 Ce1 C4 C3 -175.3(2)
C12 Ce1 C4 C5 70.9(3)
C12 Ce1 C5 C1 132.0(2)
C12 Ce1 C5 C4 -113.1(3)
C12 Ce1 C13 C14 -116.4(4)
C12 Ce1 C14 Si4 156.8(3)
C12 Ce1 C14 C13 35.3(2)
C12 Ce1 C14 C15 -74.8(3)
C12 Ce1 C15 C14 78.5(3)
C12 Ce1 C15 C16 -37.0(3)
C12 Ce1 C16 C15 114.2(4)
C12 C13 C14 Ce1 -68.7(3)
C12 C13 C14 Si4 168.2(3)
C12 C13 C14 C15 0.5(5)
C13 Ce1 N1 C23 72.8(4)
C13 Ce1 N1 C27 -100.1(4)
C13 Ce1 N2 C28 59.4(4)
C13 Ce1 N2 C32 -116.4(4)
C13 Ce1 C1 Si1 55.1(3)
C13 Ce1 C1 C2 177.3(2)
C13 Ce1 C1 C5 -72.8(3)
C13 Ce1 C2 C1 -7.8(7)
C13 Ce1 C2 C3 -124.9(6)
C13 Ce1 C3 Si2 -86.9(4)
C13 Ce1 C3 C2 151.4(3)
C13 Ce1 C3 C4 39.2(4)
C13 Ce1 C4 C3 -160.8(2)
C13 Ce1 C4 C5 85.5(3)
C13 Ce1 C5 C1 129.5(2)
C13 Ce1 C5 C4 -115.7(3)
C13 Ce1 C12 Si3 -123.0(4)
C13 Ce1 C12 C16 111.1(4)
C13 Ce1 C14 Si4 121.6(4)
C13 Ce1 C14 C15 -110.0(4)
C13 Ce1 C15 C14 38.8(3)
C13 Ce1 C15 C16 -76.8(3)
C13 Ce1 C16 C12 -38.0(3)
C13 Ce1 C16 C15 76.2(3)
C13 C12 C16 Ce1 68.6(3)
C13 C12 C16 C15 0.3(5)
C13 C14 C15 Ce1 -69.9(3)
C13 C14 C15 C16 -0.3(5)
C14 Ce1 N1 C23 96.4(4)
C14 Ce1 N1 C27 -76.5(4)
C14 Ce1 N2 C28 86.1(4)
C14 Ce1 N2 C32 -89.8(4)
C14 Ce1 C1 Si1 19.8(3)
C14 Ce1 C1 C2 142.0(2)
C14 Ce1 C1 C5 -108.2(3)
C14 Ce1 C2 C1 -60.5(4)
C14 Ce1 C2 C3 -177.6(3)
C14 Ce1 C4 C3 165.2(3)
C14 Ce1 C4 C5 51.4(4)
C14 Ce1 C5 C1 94.0(3)
C14 Ce1 C5 C4 -151.2(2)
C14 Ce1 C12 Si3 -158.5(3)
C14 Ce1 C12 C13 -35.5(3)
C14 Ce1 C12 C16 75.6(3)
C14 Ce1 C13 C12 116.4(4)
C14 Ce1 C15 C16 -115.5(4)
C14 Ce1 C16 C12 -77.9(3)
C14 Ce1 C16 C15 36.3(3)
C14 C15 C16 Ce1 -69.3(3)
C14 C15 C16 C12 0.0(6)
C15 Ce1 N1 C23 86.3(4)
C15 Ce1 N1 C27 -86.6(4)
C15 Ce1 N2 C28 109.4(3)
C15 Ce1 N2 C32 -66.5(4)
C15 Ce1 C1 Si1 27.8(2)
C15 Ce1 C1 C2 150.0(3)
C15 Ce1 C1 C5 -100.2(3)
C15 Ce1 C2 C1 -35.4(3)
C15 Ce1 C2 C3 -152.5(3)
C15 Ce1 C3 Si2 164.9(2)
C15 Ce1 C3 C2 43.2(4)
C15 Ce1 C3 C4 -68.9(3)
C15 Ce1 C4 C3 137.2(2)
C15 Ce1 C4 C5 23.4(3)
C15 Ce1 C5 C1 83.9(3)
C15 Ce1 C5 C4 -161.2(2)
C15 Ce1 C12 Si3 161.9(3)
C15 Ce1 C12 C13 -75.1(3)
C15 Ce1 C12 C16 36.0(3)
C15 Ce1 C13 C12 77.6(3)
C15 Ce1 C13 C14 -38.8(3)
C15 Ce1 C14 Si4 -128.4(4)
C15 Ce1 C14 C13 110.0(4)
C15 Ce1 C16 C12 -114.2(4)
C16 Ce1 N1 C23 51.5(4)
C16 Ce1 N1 C27 -121.4(3)
C16 Ce1 N2 C28 101.3(4)
C16 Ce1 N2 C32 -74.5(5)
C16 Ce1 C1 Si1 55.8(2)
C16 Ce1 C1 C2 178.0(3)
C16 Ce1 C1 C5 -72.1(3)
C16 Ce1 C2 C1 -2.2(3)
C16 Ce1 C2 C3 -119.3(3)
C16 Ce1 C3 Si2 -159.0(2)
C16 Ce1 C3 C2 79.3(3)
C16 Ce1 C3 C4 -32.8(3)
C16 Ce1 C4 C3 154.4(2)
C16 Ce1 C4 C5 40.6(3)
C16 Ce1 C5 C1 105.2(3)
C16 Ce1 C5 C4 -139.9(3)
C16 Ce1 C12 Si3 125.9(4)
C16 Ce1 C12 C13 -111.1(4)
C16 Ce1 C13 C12 38.4(2)
C16 Ce1 C13 C14 -78.1(3)
C16 Ce1 C14 Si4 -163.7(3)
C16 Ce1 C14 C13 74.7(3)
C16 Ce1 C14 C15 -35.3(3)
C16 Ce1 C15 C14 115.5(4)
C16 C12 C13 Ce1 -68.4(3)
C16 C12 C13 C14 -0.5(5)
C17 Si3 C12 Ce1 -143.2(3)
C17 Si3 C12 C13 121.7(4)
C17 Si3 C12 C16 -46.4(5)
C18 Si3 C12 Ce1 -22.3(3)
C18 Si3 C12 C13 -117.4(4)
C18 Si3 C12 C16 74.5(5)
C19 Si3 C12 Ce1 98.3(3)
C19 Si3 C12 C13 3.1(5)
C19 Si3 C12 C16 -164.9(4)
C20 Si4 C14 Ce1 -72.8(3)
C20 Si4 C14 C13 23.3(5)
C20 Si4 C14 C15 -172.3(5)
C21 Si4 C14 Ce1 49.2(3)
C21 Si4 C14 C13 145.3(4)
C21 Si4 C14 C15 -50.3(6)
C22 Si4 C14 Ce1 168.2(3)
C22 Si4 C14 C13 -95.8(5)
C22 Si4 C14 C15 68.6(5)
C23 N1 C27 C26 -3.5(7)
C23 N1 C27 C28 174.4(4)
C23 C24 C25 C26 -3.1(9)
C24 C25 C26 C27 0.6(9)
C25 C26 C27 N1 2.7(9)
C25 C26 C27 C28 -175.0(6)
C26 C27 C28 N2 179.2(5)
C26 C27 C28 C29 2.3(8)
C27 N1 C23 C24 0.9(8)
C27 C28 C29 C30 174.8(6)
C28 N2 C32 C31 -1.9(8)
C28 C29 C30 C31 -0.2(10)
C29 C30 C31 C32 1.4(9)
C30 C31 C32 N2 -0.3(9)
C32 N2 C28 C27 -174.1(5)
C32 N2 C28 C29 3.0(7)
